data_2006003
loop_
_publ_author_name
'Ng, S. W.'

_publ_section_title
;[Bis(<i>N</i>,<i>N</i>-dimethylthiocarbamoylthio)acetato-<i>O</i>]triphenyl(quinoline
 <i>N</i>-oxide-<i>O</i>)tin
;
_journal_issue 3
_journal_name_full 'Acta Crystallographica Section C'
_journal_page_first 274
_journal_page_last 276
_journal_paper_doi 10.1107/S0108270196013704
_journal_volume 53
_journal_year 1997
_chemical_formula_moiety '[Sn(C~8~H~13~N~2~O~2~S~4~)(C~9~H~7~NO)(C~6~H~5~)~3~]'
_chemical_formula_sum 'C35 H35 N3 O3 S4 Sn'
_chemical_formula_weight 792.59
_chemical_name_systematic
;
 Bis(N,N-dimethyldithiocarbamyl)acetato(quinolinolato)triphenyltin
;
_space_group_IT_number 2
_symmetry_cell_setting triclinic
_symmetry_space_group_name_Hall '-P 1'
_symmetry_space_group_name_H-M 'P -1'
_audit_creation_method SHELXL
_cell_angle_alpha 94.715(5)
_cell_angle_beta 97.083(5)
_cell_angle_gamma 96.918(4)
_cell_formula_units_Z 2
_cell_length_a 10.9126(5)
_cell_length_b 11.5192(6)
_cell_length_c 14.182(1)
_cell_measurement_reflns_used 25
_cell_measurement_temperature 298(2)
_cell_measurement_theta_max 13
_cell_measurement_theta_min 12
_cell_volume 1747.71(18)
_computing_cell_refinement CAD4-VAX/PC
_computing_data_collection 'CAD4-VAX/PC (Enraf-Nonius Delft, 1988)'
_computing_data_reduction 'NRCVAX (Gabe, Le Page, Charland, Lee & White, 1989)'
_computing_molecular_graphics 'ZORTEP (Zsolnai & Pritzkow, 199)'
_computing_publication_material SHELXL93
_computing_structure_refinement 'SHELXL93 (Sheldrick, 1993)'
_computing_structure_solution 'DIRDIF94 (Beurskens et al., 1994)'
_diffrn_ambient_temperature 293(2)
_diffrn_measurement_device 'Enraf-Nonius CAD4'
_diffrn_measurement_method '\w scans'
_diffrn_radiation_monochromator graphite
_diffrn_radiation_source 'fine-focus sealed tube'
_diffrn_radiation_type MoK\a
_diffrn_radiation_wavelength 0.71073
_diffrn_reflns_av_R_equivalents 0.0115
_diffrn_reflns_av_sigmaI/netI 0.0228
_diffrn_reflns_limit_h_max 12
_diffrn_reflns_limit_h_min 0
_diffrn_reflns_limit_k_max 13
_diffrn_reflns_limit_k_min -13
_diffrn_reflns_limit_l_max 16
_diffrn_reflns_limit_l_min -16
_diffrn_reflns_number 6492
_diffrn_reflns_theta_max 24.97
_diffrn_reflns_theta_min 1.45
_diffrn_standards_decay_% 2
_diffrn_standards_interval_time 60
_diffrn_standards_number 3
_exptl_absorpt_coefficient_mu 1.009
_exptl_absorpt_correction_T_max 0.648
_exptl_absorpt_correction_T_min 0.535
_exptl_absorpt_correction_type '\y (North, Phillips & Mathews, 1968)'
_exptl_crystal_colour colorless
_exptl_crystal_density_diffrn 1.506
_exptl_crystal_density_meas ?
_exptl_crystal_description block
_exptl_crystal_F_000 808
_exptl_crystal_size_max 0.57
_exptl_crystal_size_mid 0.50
_exptl_crystal_size_min 0.43
_refine_diff_density_max 2.312
_refine_diff_density_min -0.740
_refine_ls_extinction_method none
_refine_ls_goodness_of_fit_all 1.031
_refine_ls_goodness_of_fit_obs 1.054
_refine_ls_hydrogen_treatment 'H atoms: riding model, U(H) = 1.5U~eq~(C)'
_refine_ls_matrix_type full
_refine_ls_number_parameters 415
_refine_ls_number_reflns 6135
_refine_ls_number_restraints 0
_refine_ls_restrained_S_all 1.031
_refine_ls_restrained_S_obs 1.054
_refine_ls_R_factor_all 0.0600
_refine_ls_R_factor_obs 0.0530
_refine_ls_shift/esd_max 0.000
_refine_ls_shift/esd_mean 0.000
_refine_ls_structure_factor_coef Fsqd
_refine_ls_weighting_details 'w = 1/[\s^2^(Fo^2^)+(0.0917P)^2^+4.5654P] where P=(Fo^2^+2Fc^2^)/3'
_refine_ls_weighting_scheme calc
_refine_ls_wR_factor_all 0.1540
_refine_ls_wR_factor_obs 0.1467
_reflns_number_observed 5379
_reflns_number_total 6135
_reflns_observed_criterion >2sigma(I)
_cod_data_source_file kh1133.cif
_cod_data_source_block ipt171
_cod_depositor_comments
;
The following automatic conversions were performed:

'_exptl_crystal_density_meas' value 'Not measured' was changed to '?'
- the value is perceived as not measured.

Automatic conversion script
Id: cif_fix_values 3008 2015-01-20 13:52:24Z robertas 

The following automatic conversions were performed:

'_refine_ls_weighting_scheme' value 'calc w =
1/[\s^2^(Fo^2^)+(0.0917P)^2^+4.5654P] where P=(Fo^2^+2Fc^2^)/3' was
changed to 'calc'. New tag '_refine_ls_weighting_details' was
created. The value of the new tag was set to 'w =
1/[\s^2^(Fo^2^)+(0.0917P)^2^+4.5654P] where P=(Fo^2^+2Fc^2^)/3'.

Automatic conversion script
Id: cif_fix_values 3143 2015-03-26 13:38:13Z robertas 
;
_cod_original_cell_volume 1747.8(2)
_cod_database_code 2006003

loop_
_symmetry_equiv_pos_as_xyz
'x, y, z'
'-x, -y, -z'

loop_
_atom_site_aniso_label
_atom_site_aniso_U_11
_atom_site_aniso_U_12
_atom_site_aniso_U_13
_atom_site_aniso_U_22
_atom_site_aniso_U_23
_atom_site_aniso_U_33
Sn1 0.0388(2) 0.0059(2) 0.0034(1) 0.0423(2) -0.0041(1) 0.0382(2)
S1 0.0567(9) 0.0044(6) 0.0089(7) 0.0448(8) -0.0106(6) 0.0589(9)
S2 0.068(1) 0.0159(9) 0.0137(8) 0.076(1) -0.0117(8) 0.0544(9)
S3 0.0468(8) 0.0077(7) 0.0050(8) 0.0598(9) 0.0212(8) 0.084(1)
S4 0.086(1) 0.020(1) 0.015(1) 0.092(1) 0.024(1) 0.076(1)
O1 0.058(2) 0.014(2) -0.003(2) 0.040(2) -0.010(2) 0.053(2)
O2 0.071(3) 0.019(2) 0.000(2) 0.054(2) -0.001(2) 0.047(2)
O3 0.057(2) 0.020(2) 0.013(2) 0.051(2) -0.002(2) 0.050(2)
N1 0.047(3) 0.009(2) 0.001(2) 0.045(2) 0.002(2) 0.045(2)
N2 0.062(3) 0.023(3) 0.004(3) 0.065(3) 0.005(3) 0.084(4)
N3 0.056(3) 0.010(2) 0.008(2) 0.038(2) -0.001(2) 0.052(3)
C1 0.048(3) 0.009(2) 0.000(2) 0.041(3) -0.001(2) 0.042(3)
C2 0.059(4) 0.002(3) 0.006(3) 0.055(3) 0.003(3) 0.048(3)
C3 0.096(6) 0.006(4) 0.016(4) 0.077(5) 0.002(3) 0.047(4)
C4 0.094(6) 0.013(5) -0.006(4) 0.095(6) -0.011(4) 0.044(4)
C5 0.057(4) 0.008(4) -0.011(4) 0.130(7) -0.021(5) 0.063(4)
C6 0.048(4) 0.006(4) -0.001(3) 0.121(7) -0.021(4) 0.062(4)
C7 0.040(3) 0.008(2) 0.007(2) 0.042(3) -0.006(2) 0.040(3)
C8 0.055(3) 0.000(3) 0.008(3) 0.051(3) -0.003(3) 0.052(3)
C9 0.060(4) -0.013(3) 0.023(4) 0.070(4) -0.016(4) 0.081(5)
C10 0.042(3) -0.003(4) 0.007(3) 0.091(5) -0.036(4) 0.079(5)
C11 0.052(4) 0.025(4) -0.011(3) 0.083(5) -0.022(4) 0.061(4)
C12 0.049(3) 0.014(3) 0.007(3) 0.056(3) -0.003(3) 0.051(3)
C13 0.036(3) 0.002(2) 0.003(2) 0.053(3) -0.007(2) 0.041(3)
C14 0.048(3) 0.011(3) 0.003(3) 0.061(4) 0.012(3) 0.060(4)
C15 0.061(4) -0.004(3) 0.008(3) 0.078(5) 0.016(4) 0.066(4)
C16 0.056(4) -0.011(4) 0.019(3) 0.089(5) -0.002(4) 0.071(4)
C17 0.061(4) 0.015(4) 0.042(5) 0.085(6) -0.007(5) 0.118(7)
C18 0.056(4) 0.009(3) 0.030(4) 0.064(4) -0.010(4) 0.103(6)
C19 0.036(3) 0.007(2) 0.003(2) 0.044(3) -0.005(2) 0.050(3)
C20 0.052(3) 0.004(2) -0.001(3) 0.042(3) -0.005(3) 0.060(4)
C21 0.048(3) 0.018(2) -0.001(2) 0.041(3) 0.004(2) 0.041(3)
C22 0.059(4) 0.012(3) -0.006(3) 0.046(3) -0.010(3) 0.057(3)
C23 0.059(4) 0.003(3) 0.005(3) 0.072(4) 0.008(3) 0.059(4)
C24 0.046(3) -0.008(3) 0.005(3) 0.052(3) -0.006(3) 0.063(4)
C25 0.097(6) 0.053(5) -0.013(5) 0.103(6) 0.006(5) 0.093(6)
C26 0.079(5) 0.026(4) 0.031(5) 0.088(6) -0.001(5) 0.100(6)
C27 0.055(3) 0.019(3) 0.013(3) 0.042(3) 0.007(2) 0.057(3)
C28 0.057(4) 0.012(3) 0.011(3) 0.051(3) 0.009(3) 0.062(4)
C29 0.058(4) 0.011(3) 0.018(4) 0.073(5) 0.019(4) 0.084(5)
C30 0.075(5) 0.030(5) 0.041(5) 0.100(6) 0.024(5) 0.089(6)
C31 0.099(6) 0.032(5) 0.029(4) 0.089(5) 0.005(4) 0.061(4)
C32 0.081(5) 0.024(3) 0.014(3) 0.055(4) -0.003(3) 0.056(4)
C33 0.105(7) 0.016(5) 0.007(4) 0.075(5) -0.023(4) 0.067(5)
C34 0.093(6) 0.001(4) 0.000(5) 0.069(5) -0.027(4) 0.087(6)
C35 0.063(4) 0.003(3) 0.008(4) 0.050(4) -0.014(3) 0.085(5)

loop_
_atom_site_label
_atom_site_occupancy
_atom_site_fract_x
_atom_site_fract_y
_atom_site_fract_z
_atom_site_U_iso_or_equiv
_atom_site_thermal_displace_type
_atom_site_calc_flag
_atom_site_refinement_flags
_atom_site_type_symbol
Sn1 1 0.21818(3) 0.01600(3) 0.25248(2) 0.0403(2) Uani d . Sn
S1 1 0.2340(2) -0.4625(1) 0.1068(1) 0.0544(4) Uani d . S
S2 1 0.0479(2) -0.4547(2) 0.2442(1) 0.0661(4) Uani d . S
S3 1 0.4718(2) -0.3307(2) 0.1826(1) 0.0632(4) Uani d . S
S4 1 0.4584(2) -0.4708(2) 0.3522(2) 0.0826(6) Uani d . S
O1 1 0.2838(4) -0.1522(3) 0.2559(3) 0.051(1) Uani d . O
O2 1 0.2277(4) -0.1999(4) 0.0994(3) 0.058(1) Uani d . O
O3 1 0.1180(4) 0.1947(3) 0.2608(3) 0.052(1) Uani d . O
N1 1 0.0309(4) -0.6099(4) 0.0904(3) 0.046(1) Uani d . N
N2 1 0.6178(5) -0.4883(5) 0.2273(5) 0.070(2) Uani d . N
N3 1 0.1103(5) 0.2557(4) 0.3427(3) 0.048(1) Uani d . N
C1 1 0.2671(5) 0.0538(5) 0.4022(4) 0.044(1) Uani d . C
C2 1 0.1781(6) 0.0483(5) 0.4645(4) 0.055(1) Uani d . C
H2 1 0.0954(6) 0.0202(5) 0.4413(4) 0.082 Uiso calc R H
C3 1 0.2115(8) 0.0842(7) 0.5605(5) 0.074(2) Uani d . C
H3 1 0.1513(8) 0.0791(7) 0.6015(5) 0.111 Uiso calc R H
C4 1 0.3316(8) 0.1269(8) 0.5959(5) 0.080(2) Uani d . C
H4 1 0.3526(8) 0.1518(8) 0.6606(5) 0.120 Uiso calc R H
C5 1 0.4203(7) 0.1331(9) 0.5374(6) 0.087(3) Uani d . C
H5 1 0.5025(7) 0.1608(9) 0.5622(6) 0.130 Uiso calc R H
C6 1 0.3895(7) 0.0981(8) 0.4396(5) 0.080(2) Uani d . C
H6 1 0.4508(7) 0.1045(8) 0.3996(5) 0.120 Uiso calc R H
C7 1 0.0324(5) -0.0531(4) 0.1947(4) 0.041(1) Uani d . C
C8 1 -0.0310(6) -0.1433(5) 0.2351(4) 0.054(1) Uani d . C
H8 1 0.0103(6) -0.1786(5) 0.2841(4) 0.080 Uiso calc R H
C9 1 -0.1560(7) -0.1819(7) 0.2030(6) 0.073(2) Uani d . C
H9 1 -0.1984(7) -0.2421(7) 0.2310(6) 0.109 Uiso calc R H
C10 1 -0.2168(6) -0.1307(7) 0.1296(6) 0.074(2) Uani d . C
H10 1 -0.3010(6) -0.1553(7) 0.1093(6) 0.111 Uiso calc R H
C11 1 -0.1549(6) -0.0441(7) 0.0862(5) 0.067(2) Uani d . C
H11 1 -0.1957(6) -0.0122(7) 0.0350(5) 0.101 Uiso calc R H
C12 1 -0.0296(5) -0.0039(5) 0.1196(4) 0.052(1) Uani d . C
H12 1 0.0124(5) 0.0561(5) 0.0912(4) 0.078 Uiso calc R H
C13 1 0.3527(5) 0.1005(5) 0.1745(4) 0.045(1) Uani d . C
C14 1 0.3446(6) 0.2118(6) 0.1453(5) 0.056(1) Uani d . C
H14 1 0.2793(6) 0.2515(6) 0.1606(5) 0.084 Uiso calc R H
C15 1 0.4320(7) 0.2648(7) 0.0939(5) 0.069(2) Uani d . C
H15 1 0.4242(7) 0.3389(7) 0.0743(5) 0.103 Uiso calc R H
C16 1 0.5297(7) 0.2083(7) 0.0719(5) 0.073(2) Uani d . C
H16 1 0.5885(7) 0.2433(7) 0.0372(5) 0.110 Uiso calc R H
C17 1 0.5396(7) 0.1004(8) 0.1015(7) 0.086(2) Uani d . C
H17 1 0.6063(7) 0.0623(8) 0.0870(7) 0.129 Uiso calc R H
C18 1 0.4522(7) 0.0447(7) 0.1534(6) 0.074(2) Uani d . C
H18 1 0.4613(7) -0.0291(7) 0.1733(6) 0.110 Uiso calc R H
C19 1 0.2655(5) -0.2223(5) 0.1785(4) 0.044(1) Uani d . C
C20 1 0.3048(6) -0.3434(5) 0.1947(5) 0.053(1) Uani d . C
H20 1 0.2915(6) -0.3633(5) 0.2589(5) 0.079 Uiso calc R H
C21 1 0.0929(5) -0.5168(5) 0.1463(4) 0.043(1) Uani d . C
C22 1 0.0736(6) -0.6598(5) 0.0045(4) 0.056(2) Uani d . C
H22A 1 0.0147(6) -0.7256(5) -0.0243(4) 0.083 Uiso calc R H
H22B 1 0.1533(6) -0.6854(5) 0.0210(4) 0.083 Uiso calc R H
H22C 1 0.0808(6) -0.6014(5) -0.0397(4) 0.083 Uiso calc R H
C23 1 -0.0834(6) -0.6729(6) 0.1146(5) 0.064(2) Uani d . C
H23A 1 -0.1145(6) -0.7363(6) 0.0661(5) 0.095 Uiso calc R H
H23B 1 -0.1447(6) -0.6200(6) 0.1184(5) 0.095 Uiso calc R H
H23C 1 -0.0664(6) -0.7037(6) 0.1750(5) 0.095 Uiso calc R H
C24 1 0.5204(6) -0.4385(5) 0.2560(5) 0.056(1) Uani d . C
C25 1 0.6714(9) -0.5761(8) 0.2804(7) 0.097(3) Uani d . C
H25A 1 0.7390(9) -0.6016(8) 0.2503(7) 0.145 Uiso calc R H
H25B 1 0.6089(9) -0.6421(8) 0.2815(7) 0.145 Uiso calc R H
H25C 1 0.7018(9) -0.5431(8) 0.3446(7) 0.145 Uiso calc R H
C26 1 0.6668(8) -0.4697(8) 0.1367(7) 0.087(2) Uani d . C
H26A 1 0.7356(8) -0.5135(8) 0.1316(7) 0.130 Uiso calc R H
H26B 1 0.6944(8) -0.3876(8) 0.1352(7) 0.130 Uiso calc R H
H26C 1 0.6024(8) -0.4959(8) 0.0843(7) 0.130 Uiso calc R H
C27 1 -0.0042(6) 0.2477(5) 0.3782(4) 0.050(1) Uani d . C
C28 1 -0.1084(6) 0.1792(5) 0.3264(5) 0.056(1) Uani d . C
H28 1 -0.1025(6) 0.1370(5) 0.2688(5) 0.084 Uiso calc R H
C29 1 -0.2203(7) 0.1752(7) 0.3622(6) 0.070(2) Uani d . C
H29 1 -0.2911(7) 0.1314(7) 0.3276(6) 0.105 Uiso calc R H
C30 1 -0.2286(8) 0.2366(8) 0.4507(6) 0.083(2) Uani d . C
H30 1 -0.3046(8) 0.2324(8) 0.4744(6) 0.125 Uiso calc R H
C31 1 -0.1276(9) 0.3013(8) 0.5010(6) 0.080(2) Uani d . C
H31 1 -0.1344(9) 0.3403(8) 0.5599(6) 0.120 Uiso calc R H
C32 1 -0.0109(7) 0.3115(6) 0.4663(5) 0.063(2) Uani d . C
C33 1 0.0971(9) 0.3786(7) 0.5164(6) 0.084(2) Uani d . C
H33 1 0.0948(9) 0.4183(7) 0.5758(6) 0.126 Uiso calc R H
C34 1 0.2036(9) 0.3847(7) 0.4776(6) 0.087(2) Uani d . C
H34 1 0.2745(9) 0.4312(7) 0.5095(6) 0.130 Uiso calc R H
C35 1 0.2092(7) 0.3217(6) 0.3897(6) 0.068(2) Uani d . C
H35 1 0.2840(7) 0.3267(6) 0.3642(6) 0.102 Uiso calc R H

loop_
_atom_type_symbol
_atom_type_description
_atom_type_scat_dispersion_real
_atom_type_scat_dispersion_imag
_atom_type_scat_source
C C 0.0033 0.0016 'International Tables Vol C Tables 4.2.6.8 and 6.1.1.4'
H H 0.0000 0.0000 'International Tables Vol C Tables 4.2.6.8 and 6.1.1.4'
N N 0.0061 0.0033 'International Tables Vol C Tables 4.2.6.8 and 6.1.1.4'
O O 0.0106 0.0060 'International Tables Vol C Tables 4.2.6.8 and 6.1.1.4'
S S 0.1246 0.1234 'International Tables Vol C Tables 4.2.6.8 and 6.1.1.4'
Sn Sn -0.6537 1.4246 'International Tables Vol C Tables 4.2.6.8 and 6.1.1.4'

loop_
_geom_angle_atom_site_label_1
_geom_angle_atom_site_label_2
_geom_angle_atom_site_label_3
_geom_angle
_geom_angle_publ_flag
C1 Sn1 C7 120.1(2) yes
C1 Sn1 C13 112.4(2) yes
C7 Sn1 C13 125.0(2) yes
C1 Sn1 O1 91.6(2) yes
C7 Sn1 O1 95.0(2) yes
C13 Sn1 O1 99.0(2) yes
C1 Sn1 O3 85.6(2) yes
C7 Sn1 O3 79.5(2) yes
C13 Sn1 O3 89.6(2) yes
O1 Sn1 O3 171.4(2) yes
C21 S1 C20 105.5(3) yes
C24 S3 C20 100.9(3) yes
C19 O1 Sn1 118.5(3) no
N3 O3 Sn1 122.6(3) no
C21 N1 C23 121.5(5) no
C21 N1 C22 123.7(5) no
C23 N1 C22 114.7(5) no
C24 N2 C25 120.6(7) no
C24 N2 C26 124.1(6) no
C25 N2 C26 114.9(7) no
C35 N3 O3 120.2(5) no
C35 N3 C27 121.1(5) no
O3 N3 C27 118.8(5) no
C2 C1 C6 117.9(5) no
C2 C1 Sn1 121.9(4) no
C6 C1 Sn1 119.8(5) no
C3 C2 C1 120.5(6) no
C4 C3 C2 120.9(7) no
C5 C4 C3 120.2(7) no
C4 C5 C6 120.5(7) no
C1 C6 C5 120.2(7) no
C8 C7 C12 119.0(5) no
C8 C7 Sn1 120.3(4) no
C12 C7 Sn1 120.6(4) no
C7 C8 C9 120.6(6) no
C8 C9 C10 119.7(7) no
C11 C10 C9 120.8(6) no
C10 C11 C12 119.5(7) no
C7 C12 C11 120.4(6) no
C18 C13 C14 118.3(6) no
C18 C13 Sn1 119.6(5) no
C14 C13 Sn1 122.0(4) no
C15 C14 C13 121.3(6) no
C16 C15 C14 120.1(7) no
C17 C16 C15 119.0(7) no
C16 C17 C18 122.0(7) no
C13 C18 C17 119.2(7) no
O2 C19 O1 127.1(5) no
O2 C19 C20 120.6(5) no
O1 C19 C20 112.3(5) no
C19 C20 S1 115.8(4) no
C19 C20 S3 105.8(4) no
S1 C20 S3 104.3(3) no
N1 C21 S2 125.9(5) no
N1 C21 S1 113.0(4) no
S2 C21 S1 121.1(3) no
N2 C24 S4 123.2(5) no
N2 C24 S3 113.2(5) no
S4 C24 S3 123.6(4) no
C28 C27 N3 120.2(5) no
C28 C27 C32 121.5(6) no
N3 C27 C32 118.4(6) no
C29 C28 C27 118.8(6) no
C28 C29 C30 120.7(8) no
C31 C30 C29 120.4(7) no
C30 C31 C32 121.3(7) no
C33 C32 C27 119.4(7) no
C33 C32 C31 123.3(7) no
C27 C32 C31 117.3(7) no
C34 C33 C32 119.4(7) no
C33 C34 C35 120.8(8) no
N3 C35 C34 120.9(7) no

loop_
_geom_bond_atom_site_label_1
_geom_bond_atom_site_label_2
_geom_bond_site_symmetry_2
_geom_bond_distance
_geom_bond_publ_flag
Sn1 C1 . 2.120(5) yes
Sn1 C7 . 2.124(5) yes
Sn1 C13 . 2.135(5) yes
Sn1 O1 . 2.147(4) yes
Sn1 O3 . 2.446(4) yes
S1 C21 . 1.765(6) no
S1 C20 . 1.806(6) no
S2 C21 . 1.665(5) no
S3 C24 . 1.773(7) no
S3 C20 . 1.841(6) no
S4 C24 . 1.645(7) no
O1 C19 . 1.288(6) no
O2 C19 . 1.205(7) no
O3 N3 . 1.324(6) no
N1 C21 . 1.337(7) no
N1 C23 . 1.459(8) no
N1 C22 . 1.456(7) no
N2 C24 . 1.355(8) no
N2 C25 . 1.447(9) no
N2 C26 . 1.47(1) no
N3 C35 . 1.315(8) no
N3 C27 . 1.399(7) no
C1 C2 . 1.392(8) no
C1 C6 . 1.393(9) no
C2 C3 . 1.381(9) no
C3 C4 . 1.36(1) no
C4 C5 . 1.35(1) no
C5 C6 . 1.40(1) no
C7 C8 . 1.382(8) no
C7 C12 . 1.389(8) no
C8 C9 . 1.390(9) no
C9 C10 . 1.38(1) no
C10 C11 . 1.37(1) no
C11 C12 . 1.400(9) no
C13 C18 . 1.378(8) no
C13 C14 . 1.389(8) no
C14 C15 . 1.385(9) no
C15 C16 . 1.37(1) no
C16 C17 . 1.36(1) no
C17 C18 . 1.40(1) no
C19 C20 . 1.534(8) no
C27 C28 . 1.392(9) no
C27 C32 . 1.412(9) no
C28 C29 . 1.376(9) no
C29 C30 . 1.41(1) no
C30 C31 . 1.34(1) no
C31 C32 . 1.42(1) no
C32 C33 . 1.41(1) no
C33 C34 . 1.34(1) no
C34 C35 . 1.40(1) no
